data_7005136
loop_
_publ_author_name
'Salazar-Mendoza, Domingo'
'Baudron, St\'ephane A'
'Hosseini, Mir Wais'
'Kyritsakas, Nathalie'
'De Cian, Andr\'e'

_publ_section_title
;
 Arranging up to six ferrocene carboxamides around metal centres.
;
_journal_issue 5
_journal_name_full 'Dalton transactions (Cambridge, England : 2003)'
_journal_page_first 565
_journal_page_last 569
_journal_paper_doi 10.1039/b617112p
_journal_year 2007
_chemical_formula_moiety 'C11 H11 Fe N O'
_chemical_formula_sum 'C11 H11 Fe N O'
_chemical_formula_weight 229.06
_chemical_name_systematic
;
?
;
_space_group_IT_number 14
_symmetry_cell_setting monoclinic
_symmetry_space_group_name_Hall '-P 2yn'
_symmetry_space_group_name_H-M 'P 1 21/n 1'
_atom_sites_solution_hydrogens geom
_atom_sites_solution_primary direct
_atom_sites_solution_secondary difmap
_audit_creation_method SHELXL-97
_cell_angle_alpha 90.00
_cell_angle_beta 95.721(2)
_cell_angle_gamma 90.00
_cell_formula_units_Z 4
_cell_length_a 5.6124(3)
_cell_length_b 13.1456(7)
_cell_length_c 12.6100(7)
_cell_measurement_reflns_used 2422
_cell_measurement_temperature 173(2)
_cell_measurement_theta_max 29.99
_cell_measurement_theta_min 3.25
_cell_volume 925.71(9)
_computing_cell_refinement 'Bruker SMART'
_computing_data_collection 'Bruker SMART'
_computing_data_reduction 'Bruker SAINT'
_computing_molecular_graphics 'Bruker SHELXTL'
_computing_publication_material 'Bruker SHELXTL'
_computing_structure_refinement 'Bruker SHELXTL'
_computing_structure_solution 'Bruker SHELXTL'
_diffrn_ambient_temperature 173(2)
_diffrn_measured_fraction_theta_full 0.981
_diffrn_measured_fraction_theta_max 0.981
_diffrn_measurement_device_type 'CCD area detector'
_diffrn_measurement_method 'phi and omega scans'
_diffrn_radiation_monochromator graphite
_diffrn_radiation_source 'fine-focus sealed tube'
_diffrn_radiation_type MoK\a
_diffrn_radiation_wavelength 0.71073
_diffrn_reflns_av_R_equivalents 0.0195
_diffrn_reflns_av_sigmaI/netI 0.0281
_diffrn_reflns_limit_h_max 7
_diffrn_reflns_limit_h_min -7
_diffrn_reflns_limit_k_max 18
_diffrn_reflns_limit_k_min -11
_diffrn_reflns_limit_l_max 17
_diffrn_reflns_limit_l_min -17
_diffrn_reflns_number 5950
_diffrn_reflns_theta_full 30.11
_diffrn_reflns_theta_max 30.11
_diffrn_reflns_theta_min 2.24
_exptl_absorpt_coefficient_mu 1.588
_exptl_absorpt_correction_T_max 0.8323
_exptl_absorpt_correction_T_min 0.7523
_exptl_absorpt_correction_type multi-scan
_exptl_absorpt_process_details sadabs
_exptl_crystal_colour orange
_exptl_crystal_density_diffrn 1.644
_exptl_crystal_density_meas ?
_exptl_crystal_density_method .
_exptl_crystal_description prism
_exptl_crystal_F_000 472
_exptl_crystal_size_max 0.19
_exptl_crystal_size_mid 0.13
_exptl_crystal_size_min 0.12
_refine_diff_density_max 0.405
_refine_diff_density_min -0.312
_refine_diff_density_rms 0.066
_refine_ls_extinction_method none
_refine_ls_goodness_of_fit_ref 1.074
_refine_ls_hydrogen_treatment riding
_refine_ls_matrix_type full
_refine_ls_number_parameters 127
_refine_ls_number_reflns 2673
_refine_ls_number_restraints 0
_refine_ls_restrained_S_all 1.074
_refine_ls_R_factor_all 0.0338
_refine_ls_R_factor_gt 0.0269
_refine_ls_shift/su_max 0.001
_refine_ls_shift/su_mean 0.000
_refine_ls_structure_factor_coef Fsqd
_refine_ls_weighting_details 'calc w=1/[\s^2^(Fo^2^)+(0.0402P)^2^+0.0000P] where P=(Fo^2^+2Fc^2^)/3'
_refine_ls_weighting_scheme calc
_refine_ls_wR_factor_gt 0.0681
_refine_ls_wR_factor_ref 0.0701
_reflns_number_gt 2267
_reflns_number_total 2673
_reflns_threshold_expression >2sigma(I)
_cod_data_source_file b617112p.txt
_cod_data_source_block e641a
_cod_depositor_comments
;
The following automatic conversions were performed:
'_symmetry_cell_setting' value 'Monoclinic' changed to 'monoclinic'
according to '/home/saulius/struct/CIF-dictionaries/cif_core.dic'
dictionary named 'cif_core.dic' version 2.4.1 from 2010-06-29.

Automatic conversion script
Id: cif_fix_enum 1527 2010-12-29 10:47:43Z saulius 
;
_cod_original_sg_symbol_H-M 'P2(1)/n '
_cod_database_code 7005136

loop_
_symmetry_equiv_pos_as_xyz
'x, y, z'
'-x+1/2, y+1/2, -z+1/2'
'-x, -y, -z'
'x-1/2, -y-1/2, z-1/2'

loop_
_atom_site_label
_atom_site_type_symbol
_atom_site_fract_x
_atom_site_fract_y
_atom_site_fract_z
_atom_site_U_iso_or_equiv
_atom_site_adp_type
_atom_site_occupancy
_atom_site_symmetry_multiplicity
_atom_site_calc_flag
_atom_site_refinement_flags
_atom_site_disorder_assembly
_atom_site_disorder_group
C1 C 0.0588(3) 0.10279(10) 0.88042(11) 0.0191(3) Uani 1 1 d . . .
C2 C 0.1180(3) 0.17451(10) 0.79629(11) 0.0172(3) Uani 1 1 d . . .
C3 C -0.0524(3) 0.21423(11) 0.71435(11) 0.0186(3) Uani 1 1 d . . .
H3 H -0.2140 0.1975 0.7033 0.022 Uiso 1 1 calc R . .
C4 C 0.0717(3) 0.28415(11) 0.65292(10) 0.0217(3) Uani 1 1 d . . .
H4 H 0.0045 0.3209 0.5944 0.026 Uiso 1 1 calc R . .
C5 C 0.3154(3) 0.28824(12) 0.69626(11) 0.0218(3) Uani 1 1 d . . .
H5 H 0.4342 0.3284 0.6712 0.026 Uiso 1 1 calc R . .
C6 C 0.3463(3) 0.22005(11) 0.78493(11) 0.0199(3) Uani 1 1 d . . .
H6 H 0.4884 0.2075 0.8274 0.024 Uiso 1 1 calc R . .
C7 C -0.0176(3) 0.35690(12) 0.95677(12) 0.0267(4) Uani 1 1 d . . .
H7 H -0.0556 0.3085 1.0062 0.032 Uiso 1 1 calc R . .
C8 C -0.1784(3) 0.39971(12) 0.87498(13) 0.0280(3) Uani 1 1 d . . .
H8 H -0.3402 0.3843 0.8612 0.034 Uiso 1 1 calc R . .
C9 C -0.0483(3) 0.47057(11) 0.81757(12) 0.0259(3) Uani 1 1 d . . .
H9 H -0.1102 0.5096 0.7598 0.031 Uiso 1 1 calc R . .
C10 C 0.1917(3) 0.47089(11) 0.86418(12) 0.0226(3) Uani 1 1 d . . .
H10 H 0.3154 0.5103 0.8423 0.027 Uiso 1 1 calc R . .
C11 C 0.2110(3) 0.40069(11) 0.95019(11) 0.0232(3) Uani 1 1 d . . .
H11 H 0.3494 0.3860 0.9944 0.028 Uiso 1 1 calc R . .
N1 N 0.2460(3) 0.05674(10) 0.93531(11) 0.0274(3) Uani 1 1 d . . .
H1A H 0.2226 0.0142 0.9850 0.033 Uiso 1 1 calc R . .
H1B H 0.3894 0.0698 0.9208 0.033 Uiso 1 1 calc R . .
O1 O -0.1506(2) 0.08610(8) 0.89885(8) 0.0265(2) Uani 1 1 d . . .
Fe1 Fe 0.09609(4) 0.327700(14) 0.810468(14) 0.01462(7) Uani 1 1 d . . .

loop_
_atom_site_aniso_label
_atom_site_aniso_U_11
_atom_site_aniso_U_22
_atom_site_aniso_U_33
_atom_site_aniso_U_23
_atom_site_aniso_U_13
_atom_site_aniso_U_12
C1 0.0238(8) 0.0140(6) 0.0184(6) -0.0019(5) -0.0031(5) -0.0001(5)
C2 0.0194(7) 0.0143(6) 0.0172(6) -0.0032(4) -0.0009(5) 0.0021(5)
C3 0.0192(7) 0.0182(6) 0.0179(6) -0.0027(5) -0.0002(5) 0.0027(6)
C4 0.0269(8) 0.0234(7) 0.0148(6) -0.0003(5) 0.0023(6) 0.0044(6)
C5 0.0242(8) 0.0222(7) 0.0202(6) -0.0007(5) 0.0083(6) 0.0024(6)
C6 0.0183(7) 0.0197(6) 0.0217(6) -0.0025(5) 0.0013(6) 0.0043(6)
C7 0.0388(10) 0.0218(7) 0.0216(7) -0.0044(6) 0.0143(7) -0.0038(7)
C8 0.0204(8) 0.0275(7) 0.0373(8) -0.0127(7) 0.0084(7) -0.0002(6)
C9 0.0296(9) 0.0182(7) 0.0294(7) -0.0021(6) 0.0002(6) 0.0078(6)
C10 0.0278(8) 0.0149(6) 0.0257(7) -0.0023(5) 0.0057(6) -0.0021(6)
C11 0.0283(8) 0.0228(7) 0.0179(6) -0.0041(5) -0.0010(6) 0.0018(6)
N1 0.0249(8) 0.0282(6) 0.0281(6) 0.0092(5) -0.0019(5) 0.0034(6)
O1 0.0238(6) 0.0253(5) 0.0291(5) 0.0085(4) -0.0034(4) -0.0041(5)
Fe1 0.01593(12) 0.01355(11) 0.01453(11) -0.00041(6) 0.00216(8) 0.00157(7)

loop_
_atom_type_symbol
_atom_type_description
_atom_type_scat_dispersion_real
_atom_type_scat_dispersion_imag
_atom_type_scat_source
C C 0.0033 0.0016 'International Tables Vol C Tables 4.2.6.8 and 6.1.1.4'
H H 0.0000 0.0000 'International Tables Vol C Tables 4.2.6.8 and 6.1.1.4'
N N 0.0061 0.0033 'International Tables Vol C Tables 4.2.6.8 and 6.1.1.4'
O O 0.0106 0.0060 'International Tables Vol C Tables 4.2.6.8 and 6.1.1.4'
Fe Fe 0.3463 0.8444 'International Tables Vol C Tables 4.2.6.8 and 6.1.1.4'

loop_
_geom_angle_atom_site_label_1
_geom_angle_atom_site_label_2
_geom_angle_atom_site_label_3
_geom_angle
_geom_angle_site_symmetry_1
_geom_angle_site_symmetry_3
_geom_angle_publ_flag
O1 C1 N1 122.07(13) . . ?
O1 C1 C2 122.07(13) . . ?
N1 C1 C2 115.86(14) . . ?
C6 C2 C3 108.31(12) . . ?
C6 C2 C1 127.11(13) . . ?
C3 C2 C1 124.51(13) . . ?
C6 C2 Fe1 69.92(8) . . ?
C3 C2 Fe1 70.12(8) . . ?
C1 C2 Fe1 123.32(9) . . ?
C4 C3 C2 107.39(13) . . ?
C4 C3 Fe1 70.13(8) . . ?
C2 C3 Fe1 68.64(8) . . ?
C4 C3 H3 126.3 . . ?
C2 C3 H3 126.3 . . ?
Fe1 C3 H3 126.5 . . ?
C5 C4 C3 108.56(13) . . ?
C5 C4 Fe1 69.50(8) . . ?
C3 C4 Fe1 69.18(8) . . ?
C5 C4 H4 125.7 . . ?
C3 C4 H4 125.7 . . ?
Fe1 C4 H4 127.2 . . ?
C4 C5 C6 108.29(13) . . ?
C4 C5 Fe1 70.02(8) . . ?
C6 C5 Fe1 69.16(8) . . ?
C4 C5 H5 125.9 . . ?
C6 C5 H5 125.9 . . ?
Fe1 C5 H5 126.5 . . ?
C5 C6 C2 107.44(13) . . ?
C5 C6 Fe1 69.95(8) . . ?
C2 C6 Fe1 68.79(8) . . ?
C5 C6 H6 126.3 . . ?
C2 C6 H6 126.3 . . ?
Fe1 C6 H6 126.5 . . ?
C11 C7 C8 108.11(14) . . ?
C11 C7 Fe1 70.00(8) . . ?
C8 C7 Fe1 69.63(8) . . ?
C11 C7 H7 125.9 . . ?
C8 C7 H7 125.9 . . ?
Fe1 C7 H7 126.0 . . ?
C7 C8 C9 107.93(15) . . ?
C7 C8 Fe1 69.84(9) . . ?
C9 C8 Fe1 69.88(8) . . ?
C7 C8 H8 126.0 . . ?
C9 C8 H8 126.0 . . ?
Fe1 C8 H8 125.8 . . ?
C10 C9 C8 107.80(14) . . ?
C10 C9 Fe1 69.94(8) . . ?
C8 C9 Fe1 69.41(8) . . ?
C10 C9 H9 126.1 . . ?
C8 C9 H9 126.1 . . ?
Fe1 C9 H9 126.1 . . ?
C9 C10 C11 108.20(14) . . ?
C9 C10 Fe1 69.73(8) . . ?
C11 C10 Fe1 69.74(8) . . ?
C9 C10 H10 125.9 . . ?
C11 C10 H10 125.9 . . ?
Fe1 C10 H10 126.2 . . ?
C7 C11 C10 107.95(15) . . ?
C7 C11 Fe1 69.59(8) . . ?
C10 C11 Fe1 69.80(8) . . ?
C7 C11 H11 126.0 . . ?
C10 C11 H11 126.0 . . ?
Fe1 C11 H11 126.2 . . ?
C1 N1 H1A 120.0 . . ?
C1 N1 H1B 120.0 . . ?
H1A N1 H1B 120.0 . . ?
C2 Fe1 C6 41.29(6) . . ?
C2 Fe1 C8 123.36(6) . . ?
C6 Fe1 C8 160.21(6) . . ?
C2 Fe1 C3 41.24(6) . . ?
C6 Fe1 C3 69.34(6) . . ?
C8 Fe1 C3 107.14(6) . . ?
C2 Fe1 C7 107.03(6) . . ?
C6 Fe1 C7 123.58(6) . . ?
C8 Fe1 C7 40.53(7) . . ?
C3 Fe1 C7 121.69(6) . . ?
C2 Fe1 C9 160.30(7) . . ?
C6 Fe1 C9 157.31(7) . . ?
C8 Fe1 C9 40.71(6) . . ?
C3 Fe1 C9 123.64(6) . . ?
C7 Fe1 C9 68.22(6) . . ?
C2 Fe1 C5 68.96(6) . . ?
C6 Fe1 C5 40.89(6) . . ?
C8 Fe1 C5 157.60(7) . . ?
C3 Fe1 C5 68.74(6) . . ?
C7 Fe1 C5 160.43(7) . . ?
C9 Fe1 C5 121.96(6) . . ?
C2 Fe1 C11 121.57(6) . . ?
C6 Fe1 C11 107.28(6) . . ?
C8 Fe1 C11 68.10(7) . . ?
C3 Fe1 C11 157.47(6) . . ?
C7 Fe1 C11 40.41(7) . . ?
C9 Fe1 C11 68.06(6) . . ?
C5 Fe1 C11 124.14(7) . . ?
C2 Fe1 C10 157.48(6) . . ?
C6 Fe1 C10 121.74(6) . . ?
C8 Fe1 C10 68.09(6) . . ?
C3 Fe1 C10 160.24(6) . . ?
C7 Fe1 C10 68.02(6) . . ?
C9 Fe1 C10 40.33(7) . . ?
C5 Fe1 C10 107.93(6) . . ?
C11 Fe1 C10 40.46(6) . . ?
C2 Fe1 C4 68.74(6) . . ?
C6 Fe1 C4 68.63(6) . . ?
C8 Fe1 C4 122.17(7) . . ?
C3 Fe1 C4 40.70(6) . . ?
C7 Fe1 C4 157.64(7) . . ?
C9 Fe1 C4 107.95(6) . . ?
C5 Fe1 C4 40.48(6) . . ?
C11 Fe1 C4 160.57(6) . . ?
C10 Fe1 C4 124.27(6) . . ?

loop_
_geom_bond_atom_site_label_1
_geom_bond_atom_site_label_2
_geom_bond_distance
_geom_bond_site_symmetry_2
_geom_bond_publ_flag
C1 O1 1.2402(18) . ?
C1 N1 1.3433(19) . ?
C1 C2 1.4815(19) . ?
C2 C6 1.434(2) . ?
C2 C3 1.434(2) . ?
C2 Fe1 2.0265(13) . ?
C3 C4 1.427(2) . ?
C3 Fe1 2.0463(15) . ?
C3 H3 0.9300 . ?
C4 C5 1.422(2) . ?
C4 Fe1 2.0589(13) . ?
C4 H4 0.9300 . ?
C5 C6 1.430(2) . ?
C5 Fe1 2.0522(13) . ?
C5 H5 0.9300 . ?
C6 Fe1 2.0417(14) . ?
C6 H6 0.9300 . ?
C7 C11 1.416(2) . ?
C7 C8 1.418(2) . ?
C7 Fe1 2.0475(14) . ?
C7 H7 0.9300 . ?
C8 C9 1.425(2) . ?
C8 Fe1 2.0447(15) . ?
C8 H8 0.9300 . ?
C9 C10 1.415(2) . ?
C9 Fe1 2.0510(14) . ?
C9 H9 0.9300 . ?
C10 C11 1.420(2) . ?
C10 Fe1 2.0537(14) . ?
C10 H10 0.9300 . ?
C11 Fe1 2.0529(14) . ?
C11 H11 0.9300 . ?
N1 H1A 0.8600 . ?
N1 H1B 0.8600 . ?
